data_7158427
loop_
_publ_author_name
'Sartucci, Jenna L.'
'Maity, Arindam'
'Mohanan, Manikandan'
'Bertke, Jeffery'
'Kertesz, Miklos'
'Gavvalapalli, Nagarjuna'

_publ_section_title
;
 Molecular tetrominoes: selective masking of the donor \p-face to control
 the configuration of donor-acceptor complexes.
;
_journal_issue 2
_journal_name_full 'Organic &amp; biomolecular chemistry'
_journal_page_first 375
_journal_page_last 386
_journal_paper_doi 10.1039/d1ob02293h
_journal_volume 20
_journal_year 2022
_chemical_absolute_configuration unk
_chemical_formula_moiety 'C36 H34 S2'
_chemical_formula_sum 'C36 H34 S2'
_chemical_formula_weight 530.75
_space_group_crystal_system orthorhombic
_space_group_IT_number 19
_space_group_name_Hall 'P 2ac 2ab'
_space_group_name_H-M_alt 'P 21 21 21'
_atom_sites_solution_hydrogens geom
_atom_sites_solution_primary intrinsic
_audit_creation_method SHELXL-2018/3
_audit_update_record
;
2021-05-25 deposited with the CCDC.	2021-11-26 downloaded from the CCDC.
;
_cell_angle_alpha 90
_cell_angle_beta 90
_cell_angle_gamma 90
_cell_formula_units_Z 4
_cell_length_a 11.8779(6)
_cell_length_b 14.0953(7)
_cell_length_c 16.4691(7)
_cell_measurement_reflns_used 9821
_cell_measurement_temperature 100(2)
_cell_measurement_theta_max 28.30
_cell_measurement_theta_min 2.24
_cell_volume 2757.3(2)
_computing_cell_refinement 'SAINT V8.37A (Bruker, 2005)'
_computing_data_collection 'APEX3 V2016.5-0 (Bruker, 2016)'
_computing_data_reduction
; 
SAINT V8.37A, XPREP v2014/2, SADABS V2016/2 (Bruker, 2016) 
;
_computing_molecular_graphics 'SHELXLE v932 (Hubschle, 2011)'
_computing_publication_material 'XCIF V2014-2 (Bruker, 2014)'
_computing_structure_refinement 'SHELX-2018-3 (Sheldrick, 2015)'
_computing_structure_solution 'SHELX-2014-5 (Sheldrick, 2015)'
_diffrn_ambient_temperature 100(2)
_diffrn_measured_fraction_theta_full 0.997
_diffrn_measured_fraction_theta_max 0.996
_diffrn_measurement_device 'Bruker D8 Quest/Photon 100'
_diffrn_measurement_method 'profile data from \f and \w scans'
_diffrn_radiation_monochromator 'multilayer mirrors'
_diffrn_radiation_source 'microfocus sealed tube'
_diffrn_radiation_type MoK\a
_diffrn_radiation_wavelength 0.71073
_diffrn_reflns_av_R_equivalents 0.0288
_diffrn_reflns_av_unetI/netI 0.0096
_diffrn_reflns_Laue_measured_fraction_full 0.997
_diffrn_reflns_Laue_measured_fraction_max 0.996
_diffrn_reflns_limit_h_max 15
_diffrn_reflns_limit_h_min -15
_diffrn_reflns_limit_k_max 18
_diffrn_reflns_limit_k_min -18
_diffrn_reflns_limit_l_max 21
_diffrn_reflns_limit_l_min -21
_diffrn_reflns_number 172579
_diffrn_reflns_point_group_measured_fraction_full 0.998
_diffrn_reflns_point_group_measured_fraction_max 0.996
_diffrn_reflns_theta_full 25.242
_diffrn_reflns_theta_max 28.360
_diffrn_reflns_theta_min 1.902
_exptl_absorpt_coefficient_mu 0.217
_exptl_absorpt_correction_T_max 0.96301
_exptl_absorpt_correction_T_min 0.95117
_exptl_absorpt_correction_type multi-scan
_exptl_absorpt_process_details 'SADABS V2016/2 (Bruker, 2016)'
_exptl_crystal_colour colourless
_exptl_crystal_density_diffrn 1.279
_exptl_crystal_density_method 'not measured'
_exptl_crystal_description block
_exptl_crystal_F_000 1128
_exptl_crystal_size_max 0.331
_exptl_crystal_size_mid 0.322
_exptl_crystal_size_min 0.299
_refine_diff_density_max 0.493
_refine_diff_density_min -0.256
_refine_diff_density_rms 0.050
_refine_ls_abs_structure_details
;
 Refined as an inversion twin.
;
_refine_ls_abs_structure_Flack 0.45(6)
_refine_ls_extinction_method none
_refine_ls_goodness_of_fit_ref 1.108
_refine_ls_hydrogen_treatment constr
_refine_ls_matrix_type full
_refine_ls_number_parameters 344
_refine_ls_number_reflns 6860
_refine_ls_number_restraints 0
_refine_ls_restrained_S_all 1.108
_refine_ls_R_factor_all 0.0337
_refine_ls_R_factor_gt 0.0335
_refine_ls_shift/su_max 0.000
_refine_ls_shift/su_mean 0.000
_refine_ls_structure_factor_coef Fsqd
_refine_ls_weighting_details 'w=1/[\s^2^(Fo^2^)+(0.0461P)^2^+1.2658P] where P=(Fo^2^+2Fc^2^)/3'
_refine_ls_weighting_scheme calc
_refine_ls_wR_factor_gt 0.0900
_refine_ls_wR_factor_ref 0.0901
_reflns_Friedel_coverage 0.792
_reflns_Friedel_fraction_full 0.998
_reflns_Friedel_fraction_max 0.996
_reflns_number_gt 6798
_reflns_number_total 6860
_reflns_threshold_expression 'I > 2\s(I)'
_cod_data_source_file d1ob02293h3.cif
_cod_data_source_block B19227_a
_cod_depositor_comments 'Adding full bibliography for 7158425--7158427.cif.'
_cod_database_code 7158427
_shelx_shelxl_version_number 2018/3
_shelx_space_group_comment
;
The symmetry employed for this shelxl refinement is uniquely defined
by the following loop, which should always be used as a source of
symmetry information in preference to the above space-group names.
They are only intended as comments.
;
_shelx_estimated_absorpt_t_min 0.931
_shelx_estimated_absorpt_t_max 0.938

loop_
_space_group_symop_operation_xyz
'x, y, z'
'-x+1/2, -y, z+1/2'
'-x, y+1/2, -z+1/2'
'x+1/2, -y+1/2, -z'

loop_
_atom_site_label
_atom_site_type_symbol
_atom_site_fract_x
_atom_site_fract_y
_atom_site_fract_z
_atom_site_U_iso_or_equiv
_atom_site_adp_type
_atom_site_occupancy
_atom_site_site_symmetry_order
_atom_site_calc_flag
_atom_site_refinement_flags_posn
_atom_site_refinement_flags_adp
_atom_site_refinement_flags_occupancy
_atom_site_disorder_assembly
_atom_site_disorder_group
S1 S 0.32560(4) 0.66240(4) 0.80742(3) 0.01859(11) Uani 1 1 d . . . . .
S2 S 0.36544(5) 0.56466(4) 0.42504(3) 0.02288(13) Uani 1 1 d . . . . .
C1 C 0.39933(18) 0.54840(15) 0.80893(13) 0.0190(4) Uani 1 1 d . . . . .
H1A H 0.478857 0.558617 0.824655 0.023 Uiso 1 1 calc R U . . .
H1B H 0.364284 0.506459 0.849991 0.023 Uiso 1 1 calc R U . . .
C2 C 0.39488(19) 0.50113(15) 0.72718(13) 0.0186(4) Uani 1 1 d . . . . .
C3 C 0.48888(18) 0.50011(15) 0.67484(13) 0.0183(4) Uani 1 1 d . . . . .
C4 C 0.47389(19) 0.47427(15) 0.59358(13) 0.0196(4) Uani 1 1 d . . . . .
H4 H 0.537499 0.471990 0.558672 0.024 Uiso 1 1 calc R U . . .
C5 C 0.36786(19) 0.45174(14) 0.56239(13) 0.0181(4) Uani 1 1 d . . . . .
C6 C 0.27692(19) 0.44488(15) 0.61610(14) 0.0192(4) Uani 1 1 d . . . . .
C7 C 0.29268(18) 0.46837(15) 0.69823(14) 0.0189(4) Uani 1 1 d . . . . .
H7 H 0.231470 0.461575 0.734903 0.023 Uiso 1 1 calc R U . . .
C8 C 0.3521(2) 0.44695(16) 0.47205(13) 0.0217(4) Uani 1 1 d . . . . .
H8A H 0.276755 0.420590 0.459827 0.026 Uiso 1 1 calc R U . . .
H8B H 0.409176 0.403773 0.448484 0.026 Uiso 1 1 calc R U . . .
C9 C 0.59885(19) 0.53592(15) 0.70095(13) 0.0196(4) Uani 1 1 d . . . . .
C10 C 0.6850(2) 0.56945(17) 0.71998(13) 0.0226(4) Uani 1 1 d . . . . .
C11 C 0.7900(2) 0.61378(17) 0.74209(13) 0.0203(4) Uani 1 1 d . . . . .
C12 C 0.8831(2) 0.55921(17) 0.76503(14) 0.0231(4) Uani 1 1 d . . . . .
H12 H 0.876752 0.492078 0.767300 0.028 Uiso 1 1 calc R U . . .
C13 C 0.9844(2) 0.60227(19) 0.78447(15) 0.0259(5) Uani 1 1 d . . . . .
H13 H 1.047768 0.564572 0.798620 0.031 Uiso 1 1 calc R U . . .
C14 C 0.9935(2) 0.70024(19) 0.78328(15) 0.0282(5) Uani 1 1 d . . . . .
H14 H 1.062487 0.729705 0.797951 0.034 Uiso 1 1 calc R U . . .
C15 C 0.9025(2) 0.75506(18) 0.76085(15) 0.0288(5) Uani 1 1 d . . . . .
H15 H 0.909598 0.822176 0.759364 0.035 Uiso 1 1 calc R U . . .
C16 C 0.8004(2) 0.71294(17) 0.74036(14) 0.0249(5) Uani 1 1 d . . . . .
H16 H 0.737942 0.751181 0.725254 0.030 Uiso 1 1 calc R U . . .
C17 C 0.1655(2) 0.41934(15) 0.58786(13) 0.0213(4) Uani 1 1 d . . . . .
C18 C 0.0744(2) 0.39750(16) 0.56562(14) 0.0221(4) Uani 1 1 d . . . . .
C19 C -0.03599(19) 0.36819(15) 0.53973(14) 0.0195(4) Uani 1 1 d . . . . .
C20 C -0.1305(2) 0.38574(18) 0.58828(15) 0.0260(5) Uani 1 1 d . . . . .
H20 H -0.122013 0.417480 0.638799 0.031 Uiso 1 1 calc R U . . .
C21 C -0.2363(2) 0.35706(18) 0.56301(19) 0.0314(6) Uani 1 1 d . . . . .
H21 H -0.299936 0.368573 0.596512 0.038 Uiso 1 1 calc R U . . .
C22 C -0.2497(2) 0.31181(18) 0.4894(2) 0.0328(6) Uani 1 1 d . . . . .
H22 H -0.322525 0.292532 0.472168 0.039 Uiso 1 1 calc R U . . .
C23 C -0.1569(2) 0.29443(17) 0.44034(17) 0.0294(5) Uani 1 1 d . . . . .
H23 H -0.166661 0.264307 0.389222 0.035 Uiso 1 1 calc R U . . .
C24 C -0.0502(2) 0.32069(16) 0.46545(14) 0.0218(4) Uani 1 1 d . . . . .
H24 H 0.013354 0.306630 0.432538 0.026 Uiso 1 1 calc R U . . .
C25 C 0.41289(18) 0.73498(15) 0.74028(13) 0.0186(4) Uani 1 1 d . . . . .
H25A H 0.437330 0.791883 0.770793 0.022 Uiso 1 1 calc R U . . .
H25B H 0.481372 0.698324 0.726498 0.022 Uiso 1 1 calc R U . . .
C26 C 0.35759(17) 0.76811(14) 0.66043(13) 0.0159(4) Uani 1 1 d . . . . .
C27 C 0.4397(2) 0.83534(17) 0.61713(14) 0.0230(4) Uani 1 1 d . . . . .
H27A H 0.511013 0.801605 0.605601 0.028 Uiso 1 1 calc R U . . .
H27B H 0.456818 0.890041 0.652743 0.028 Uiso 1 1 calc R U . . .
C28 C 0.3875(2) 0.87098(17) 0.53693(16) 0.0279(5) Uani 1 1 d . . . . .
H28 H 0.441549 0.914652 0.509200 0.034 Uiso 1 1 calc R U . . .
C29 C 0.3615(2) 0.78619(17) 0.48101(14) 0.0249(5) Uani 1 1 d . . . . .
H29A H 0.327827 0.809296 0.429708 0.030 Uiso 1 1 calc R U . . .
H29B H 0.432245 0.752449 0.467652 0.030 Uiso 1 1 calc R U . . .
C30 C 0.27981(19) 0.71791(15) 0.52304(13) 0.0189(4) Uani 1 1 d . . . . .
C31 C 0.33238(18) 0.68470(14) 0.60340(12) 0.0161(4) Uani 1 1 d . . . . .
H31A H 0.280125 0.640241 0.630707 0.019 Uiso 1 1 calc R U . . .
H31B H 0.403121 0.650106 0.591848 0.019 Uiso 1 1 calc R U . . .
C32 C 0.24787(19) 0.82239(16) 0.67772(14) 0.0208(4) Uani 1 1 d . . . . .
H32A H 0.263810 0.877268 0.713439 0.025 Uiso 1 1 calc R U . . .
H32B H 0.193998 0.780268 0.706084 0.025 Uiso 1 1 calc R U . . .
C33 C 0.1957(2) 0.85733(17) 0.59751(15) 0.0251(5) Uani 1 1 d . . . . .
H33 H 0.124146 0.892017 0.609313 0.030 Uiso 1 1 calc R U . . .
C34 C 0.2782(3) 0.92431(17) 0.55540(17) 0.0320(6) Uani 1 1 d . . . . .
H34A H 0.294270 0.979309 0.590959 0.038 Uiso 1 1 calc R U . . .
H34B H 0.244742 0.948247 0.504307 0.038 Uiso 1 1 calc R U . . .
C35 C 0.1706(2) 0.77220(17) 0.54302(15) 0.0236(4) Uani 1 1 d . . . . .
H35A H 0.134963 0.794280 0.492057 0.028 Uiso 1 1 calc R U . . .
H35B H 0.117110 0.729201 0.570824 0.028 Uiso 1 1 calc R U . . .
C36 C 0.2490(2) 0.63340(16) 0.46792(14) 0.0217(4) Uani 1 1 d . . . . .
H36A H 0.202919 0.657791 0.422371 0.026 Uiso 1 1 calc R U . . .
H36B H 0.200852 0.589577 0.499569 0.026 Uiso 1 1 calc R U . . .

loop_
_atom_site_aniso_label
_atom_site_aniso_U_11
_atom_site_aniso_U_22
_atom_site_aniso_U_33
_atom_site_aniso_U_23
_atom_site_aniso_U_13
_atom_site_aniso_U_12
S1 0.0213(2) 0.0174(2) 0.0171(2) -0.00120(18) 0.00035(19) 0.00283(19)
S2 0.0274(3) 0.0238(3) 0.0174(2) -0.0017(2) 0.0014(2) 0.0008(2)
C1 0.0220(9) 0.0181(9) 0.0169(9) 0.0000(8) -0.0022(8) 0.0010(8)
C2 0.0235(10) 0.0136(9) 0.0186(9) 0.0002(7) -0.0024(8) 0.0018(7)
C3 0.0185(9) 0.0146(9) 0.0219(10) -0.0011(7) -0.0044(8) 0.0029(7)
C4 0.0189(10) 0.0189(10) 0.0210(10) -0.0031(8) -0.0011(8) 0.0041(8)
C5 0.0227(10) 0.0139(8) 0.0178(9) -0.0024(7) -0.0028(8) 0.0022(8)
C6 0.0212(10) 0.0132(9) 0.0232(10) -0.0025(8) -0.0021(8) -0.0006(8)
C7 0.0201(9) 0.0157(9) 0.0210(10) 0.0007(8) 0.0005(8) 0.0004(8)
C8 0.0270(11) 0.0196(10) 0.0184(9) -0.0035(8) -0.0029(8) -0.0001(8)
C9 0.0270(10) 0.0163(9) 0.0154(9) -0.0010(8) 0.0004(8) 0.0052(8)
C10 0.0249(11) 0.0242(10) 0.0187(9) 0.0012(8) 0.0015(8) 0.0071(9)
C11 0.0224(10) 0.0240(10) 0.0144(9) -0.0003(8) 0.0002(8) -0.0006(8)
C12 0.0243(11) 0.0224(10) 0.0226(10) 0.0014(8) -0.0010(8) -0.0012(9)
C13 0.0211(10) 0.0316(12) 0.0251(11) -0.0003(9) -0.0020(9) 0.0010(9)
C14 0.0223(11) 0.0352(12) 0.0270(11) -0.0041(10) 0.0034(9) -0.0100(10)
C15 0.0380(14) 0.0212(11) 0.0271(12) -0.0012(9) 0.0040(10) -0.0072(10)
C16 0.0271(12) 0.0236(11) 0.0239(11) 0.0006(9) 0.0024(9) 0.0026(9)
C17 0.0261(11) 0.0162(9) 0.0217(10) -0.0015(7) 0.0015(8) -0.0005(8)
C18 0.0264(11) 0.0189(9) 0.0210(10) 0.0005(8) -0.0008(9) 0.0011(8)
C19 0.0210(10) 0.0165(9) 0.0211(10) 0.0030(8) -0.0020(8) -0.0009(8)
C20 0.0274(11) 0.0271(11) 0.0235(11) 0.0033(9) 0.0024(9) 0.0050(9)
C21 0.0211(11) 0.0255(12) 0.0475(15) 0.0142(11) 0.0084(10) 0.0026(9)
C22 0.0206(11) 0.0209(11) 0.0568(17) 0.0086(11) -0.0104(11) -0.0069(9)
C23 0.0355(13) 0.0185(10) 0.0341(13) -0.0015(9) -0.0119(10) -0.0043(9)
C24 0.0245(11) 0.0202(10) 0.0208(10) 0.0019(8) 0.0002(8) -0.0027(8)
C25 0.0182(9) 0.0166(9) 0.0209(10) -0.0036(8) -0.0013(8) -0.0006(8)
C26 0.0152(9) 0.0124(8) 0.0201(9) -0.0013(7) 0.0000(7) -0.0006(7)
C27 0.0227(10) 0.0200(10) 0.0263(11) -0.0004(9) 0.0022(8) -0.0072(9)
C28 0.0349(13) 0.0193(10) 0.0296(12) 0.0054(9) 0.0036(10) -0.0078(9)
C29 0.0298(12) 0.0243(11) 0.0207(10) 0.0044(8) 0.0027(9) -0.0044(9)
C30 0.0203(10) 0.0171(9) 0.0192(10) 0.0000(8) -0.0021(8) 0.0002(8)
C31 0.0161(9) 0.0146(9) 0.0175(9) -0.0001(7) -0.0016(7) -0.0007(7)
C32 0.0204(9) 0.0179(10) 0.0242(10) -0.0008(8) -0.0007(8) 0.0047(8)
C33 0.0254(11) 0.0216(11) 0.0284(11) 0.0004(9) -0.0049(9) 0.0097(9)
C34 0.0476(15) 0.0168(10) 0.0318(13) 0.0048(9) -0.0057(11) 0.0026(10)
C35 0.0200(10) 0.0244(10) 0.0262(11) 0.0000(8) -0.0057(9) 0.0053(8)
C36 0.0217(10) 0.0218(10) 0.0215(10) -0.0014(8) -0.0042(8) -0.0002(8)

loop_
_atom_type_symbol
_atom_type_description
_atom_type_scat_dispersion_real
_atom_type_scat_dispersion_imag
_atom_type_scat_source
C C 0.0033 0.0016 'International Tables Vol C Tables 4.2.6.8 and 6.1.1.4'
H H 0.0000 0.0000 'International Tables Vol C Tables 4.2.6.8 and 6.1.1.4'
S S 0.1246 0.1234 'International Tables Vol C Tables 4.2.6.8 and 6.1.1.4'

loop_
_exptl_crystal_face_index_h
_exptl_crystal_face_index_k
_exptl_crystal_face_index_l
_exptl_crystal_face_perp_dist
-1.00 0.00 -1.00 0.1020
-1.00 1.00 1.00 0.1210
1.00 1.00 0.00 0.0830
0.00 -1.00 1.00 0.1630
0.00 -1.00 4.00 0.0980
0.00 1.00 0.00 0.1270
1.00 -4.00 -1.00 0.1380
2.00 -1.00 -2.00 0.1220
1.00 0.00 -1.00 0.0930

loop_
_geom_angle_atom_site_label_1
_geom_angle_atom_site_label_2
_geom_angle_atom_site_label_3
_geom_angle
_geom_angle_site_symmetry_1
_geom_angle_site_symmetry_3
_geom_angle_publ_flag
C25 S1 C1 103.18(10) . . ?
C36 S2 C8 104.50(11) . . ?
C2 C1 S1 111.11(15) . . ?
C2 C1 H1A 109.4 . . ?
S1 C1 H1A 109.4 . . ?
C2 C1 H1B 109.4 . . ?
S1 C1 H1B 109.4 . . ?
H1A C1 H1B 108.0 . . ?
C7 C2 C3 118.7(2) . . ?
C7 C2 C1 119.2(2) . . ?
C3 C2 C1 121.60(19) . . ?
C4 C3 C2 119.1(2) . . ?
C4 C3 C9 119.0(2) . . ?
C2 C3 C9 121.52(19) . . ?
C5 C4 C3 121.7(2) . . ?
C5 C4 H4 119.1 . . ?
C3 C4 H4 119.1 . . ?
C4 C5 C6 118.63(19) . . ?
C4 C5 C8 119.1(2) . . ?
C6 C5 C8 121.8(2) . . ?
C5 C6 C7 119.3(2) . . ?
C5 C6 C17 121.3(2) . . ?
C7 C6 C17 119.3(2) . . ?
C2 C7 C6 121.8(2) . . ?
C2 C7 H7 119.1 . . ?
C6 C7 H7 119.1 . . ?
C5 C8 S2 111.48(15) . . ?
C5 C8 H8A 109.3 . . ?
S2 C8 H8A 109.3 . . ?
C5 C8 H8B 109.3 . . ?
S2 C8 H8B 109.3 . . ?
H8A C8 H8B 108.0 . . ?
C10 C9 C3 176.2(2) . . ?
C9 C10 C11 178.0(3) . . ?
C12 C11 C16 118.9(2) . . ?
C12 C11 C10 120.9(2) . . ?
C16 C11 C10 120.2(2) . . ?
C13 C12 C11 120.5(2) . . ?
C13 C12 H12 119.7 . . ?
C11 C12 H12 119.7 . . ?
C14 C13 C12 120.1(2) . . ?
C14 C13 H13 120.0 . . ?
C12 C13 H13 120.0 . . ?
C15 C14 C13 120.1(2) . . ?
C15 C14 H14 119.9 . . ?
C13 C14 H14 119.9 . . ?
C14 C15 C16 120.6(2) . . ?
C14 C15 H15 119.7 . . ?
C16 C15 H15 119.7 . . ?
C15 C16 C11 119.8(2) . . ?
C15 C16 H16 120.1 . . ?
C11 C16 H16 120.1 . . ?
C18 C17 C6 179.1(3) . . ?
C17 C18 C19 178.3(3) . . ?
C20 C19 C24 119.0(2) . . ?
C20 C19 C18 120.7(2) . . ?
C24 C19 C18 120.3(2) . . ?
C21 C20 C19 120.3(2) . . ?
C21 C20 H20 119.9 . . ?
C19 C20 H20 119.9 . . ?
C22 C21 C20 120.3(2) . . ?
C22 C21 H21 119.9 . . ?
C20 C21 H21 119.9 . . ?
C21 C22 C23 120.1(2) . . ?
C21 C22 H22 120.0 . . ?
C23 C22 H22 120.0 . . ?
C24 C23 C22 120.4(2) . . ?
C24 C23 H23 119.8 . . ?
C22 C23 H23 119.8 . . ?
C23 C24 C19 119.9(2) . . ?
C23 C24 H24 120.1 . . ?
C19 C24 H24 120.1 . . ?
C26 C25 S1 116.32(15) . . ?
C26 C25 H25A 108.2 . . ?
S1 C25 H25A 108.2 . . ?
C26 C25 H25B 108.2 . . ?
S1 C25 H25B 108.2 . . ?
H25A C25 H25B 107.4 . . ?
C31 C26 C27 108.22(17) . . ?
C31 C26 C32 109.22(17) . . ?
C27 C26 C32 108.49(18) . . ?
C31 C26 C25 111.91(16) . . ?
C27 C26 C25 108.20(17) . . ?
C32 C26 C25 110.71(17) . . ?
C26 C27 C28 110.08(18) . . ?
C26 C27 H27A 109.6 . . ?
C28 C27 H27A 109.6 . . ?
C26 C27 H27B 109.6 . . ?
C28 C27 H27B 109.6 . . ?
H27A C27 H27B 108.2 . . ?
C34 C28 C29 109.3(2) . . ?
C34 C28 C27 109.3(2) . . ?
C29 C28 C27 109.85(19) . . ?
C34 C28 H28 109.5 . . ?
C29 C28 H28 109.5 . . ?
C27 C28 H28 109.5 . . ?
C30 C29 C28 110.12(19) . . ?
C30 C29 H29A 109.6 . . ?
C28 C29 H29A 109.6 . . ?
C30 C29 H29B 109.6 . . ?
C28 C29 H29B 109.6 . . ?
H29A C29 H29B 108.1 . . ?
C29 C30 C31 108.85(18) . . ?
C29 C30 C36 111.70(19) . . ?
C31 C30 C36 111.62(17) . . ?
C29 C30 C35 108.53(18) . . ?
C31 C30 C35 108.02(18) . . ?
C36 C30 C35 108.00(18) . . ?
C26 C31 C30 111.91(16) . . ?
C26 C31 H31A 109.2 . . ?
C30 C31 H31A 109.2 . . ?
C26 C31 H31B 109.2 . . ?
C30 C31 H31B 109.2 . . ?
H31A C31 H31B 107.9 . . ?
C26 C32 C33 109.93(18) . . ?
C26 C32 H32A 109.7 . . ?
C33 C32 H32A 109.7 . . ?
C26 C32 H32B 109.7 . . ?
C33 C32 H32B 109.7 . . ?
H32A C32 H32B 108.2 . . ?
C34 C33 C35 110.1(2) . . ?
C34 C33 C32 109.2(2) . . ?
C35 C33 C32 109.35(18) . . ?
C34 C33 H33 109.4 . . ?
C35 C33 H33 109.4 . . ?
C32 C33 H33 109.4 . . ?
C33 C34 C28 109.31(19) . . ?
C33 C34 H34A 109.8 . . ?
C28 C34 H34A 109.8 . . ?
C33 C34 H34B 109.8 . . ?
C28 C34 H34B 109.8 . . ?
H34A C34 H34B 108.3 . . ?
C33 C35 C30 110.51(19) . . ?
C33 C35 H35A 109.5 . . ?
C30 C35 H35A 109.5 . . ?
C33 C35 H35B 109.5 . . ?
C30 C35 H35B 109.5 . . ?
H35A C35 H35B 108.1 . . ?
C30 C36 S2 117.16(16) . . ?
C30 C36 H36A 108.0 . . ?
S2 C36 H36A 108.0 . . ?
C30 C36 H36B 108.0 . . ?
S2 C36 H36B 108.0 . . ?
H36A C36 H36B 107.3 . . ?

loop_
_geom_bond_atom_site_label_1
_geom_bond_atom_site_label_2
_geom_bond_distance
_geom_bond_site_symmetry_2
_geom_bond_publ_flag
S1 C25 1.829(2) . ?
S1 C1 1.830(2) . ?
S2 C36 1.831(2) . ?
S2 C8 1.838(2) . ?
C1 C2 1.503(3) . ?
C1 H1A 0.9900 . ?
C1 H1B 0.9900 . ?
C2 C7 1.383(3) . ?
C2 C3 1.411(3) . ?
C3 C4 1.398(3) . ?
C3 C9 1.465(3) . ?
C4 C5 1.397(3) . ?
C4 H4 0.9500 . ?
C5 C6 1.400(3) . ?
C5 C8 1.501(3) . ?
C6 C7 1.405(3) . ?
C6 C17 1.449(3) . ?
C7 H7 0.9500 . ?
C8 H8A 0.9900 . ?
C8 H8B 0.9900 . ?
C9 C10 1.170(3) . ?
C10 C11 1.442(3) . ?
C11 C12 1.399(3) . ?
C11 C16 1.403(3) . ?
C12 C13 1.386(3) . ?
C12 H12 0.9500 . ?
C13 C14 1.385(4) . ?
C13 H13 0.9500 . ?
C14 C15 1.379(4) . ?
C14 H14 0.9500 . ?
C15 C16 1.392(4) . ?
C15 H15 0.9500 . ?
C16 H16 0.9500 . ?
C17 C18 1.183(3) . ?
C18 C19 1.439(3) . ?
C19 C20 1.401(3) . ?
C19 C24 1.405(3) . ?
C20 C21 1.384(4) . ?
C20 H20 0.9500 . ?
C21 C22 1.380(4) . ?
C21 H21 0.9500 . ?
C22 C23 1.388(4) . ?
C22 H22 0.9500 . ?
C23 C24 1.383(3) . ?
C23 H23 0.9500 . ?
C24 H24 0.9500 . ?
C25 C26 1.542(3) . ?
C25 H25A 0.9900 . ?
C25 H25B 0.9900 . ?
C26 C31 1.534(3) . ?
C26 C27 1.535(3) . ?
C26 C32 1.538(3) . ?
C27 C28 1.543(3) . ?
C27 H27A 0.9900 . ?
C27 H27B 0.9900 . ?
C28 C34 1.530(4) . ?
C28 C29 1.540(3) . ?
C28 H28 1.0000 . ?
C29 C30 1.532(3) . ?
C29 H29A 0.9900 . ?
C29 H29B 0.9900 . ?
C30 C31 1.536(3) . ?
C30 C36 1.542(3) . ?
C30 C35 1.542(3) . ?
C31 H31A 0.9900 . ?
C31 H31B 0.9900 . ?
C32 C33 1.540(3) . ?
C32 H32A 0.9900 . ?
C32 H32B 0.9900 . ?
C33 C34 1.527(4) . ?
C33 C35 1.528(3) . ?
C33 H33 1.0000 . ?
C34 H34A 0.9900 . ?
C34 H34B 0.9900 . ?
C35 H35A 0.9900 . ?
C35 H35B 0.9900 . ?
C36 H36A 0.9900 . ?
C36 H36B 0.9900 . ?

loop_
_geom_torsion_atom_site_label_1
_geom_torsion_atom_site_label_2
_geom_torsion_atom_site_label_3
_geom_torsion_atom_site_label_4
_geom_torsion
_geom_torsion_site_symmetry_1
_geom_torsion_site_symmetry_2
_geom_torsion_site_symmetry_3
_geom_torsion_site_symmetry_4
_geom_torsion_publ_flag
C25 S1 C1 C2 -66.93(17) . . . . ?
S1 C1 C2 C7 -67.9(2) . . . . ?
S1 C1 C2 C3 103.9(2) . . . . ?
C7 C2 C3 C4 5.7(3) . . . . ?
C1 C2 C3 C4 -166.1(2) . . . . ?
C7 C2 C3 C9 178.48(19) . . . . ?
C1 C2 C3 C9 6.7(3) . . . . ?
C2 C3 C4 C5 1.6(3) . . . . ?
C9 C3 C4 C5 -171.33(19) . . . . ?
C3 C4 C5 C6 -7.1(3) . . . . ?
C3 C4 C5 C8 165.8(2) . . . . ?
C4 C5 C6 C7 5.2(3) . . . . ?
C8 C5 C6 C7 -167.5(2) . . . . ?
C4 C5 C6 C17 -178.4(2) . . . . ?
C8 C5 C6 C17 8.9(3) . . . . ?
C3 C2 C7 C6 -7.6(3) . . . . ?
C1 C2 C7 C6 164.3(2) . . . . ?
C5 C6 C7 C2 2.1(3) . . . . ?
C17 C6 C7 C2 -174.3(2) . . . . ?
C4 C5 C8 S2 -67.9(2) . . . . ?
C6 C5 C8 S2 104.8(2) . . . . ?
C36 S2 C8 C5 -63.37(18) . . . . ?
C16 C11 C12 C13 -1.0(4) . . . . ?
C10 C11 C12 C13 178.6(2) . . . . ?
C11 C12 C13 C14 1.6(4) . . . . ?
C12 C13 C14 C15 -1.6(4) . . . . ?
C13 C14 C15 C16 1.0(4) . . . . ?
C14 C15 C16 C11 -0.4(4) . . . . ?
C12 C11 C16 C15 0.4(4) . . . . ?
C10 C11 C16 C15 -179.2(2) . . . . ?
C24 C19 C20 C21 -0.4(3) . . . . ?
C18 C19 C20 C21 -179.8(2) . . . . ?
C19 C20 C21 C22 -0.7(4) . . . . ?
C20 C21 C22 C23 0.3(4) . . . . ?
C21 C22 C23 C24 1.2(4) . . . . ?
C22 C23 C24 C19 -2.2(4) . . . . ?
C20 C19 C24 C23 1.8(3) . . . . ?
C18 C19 C24 C23 -178.7(2) . . . . ?
C1 S1 C25 C26 115.81(16) . . . . ?
S1 C25 C26 C31 -66.3(2) . . . . ?
S1 C25 C26 C27 174.59(15) . . . . ?
S1 C25 C26 C32 55.8(2) . . . . ?
C31 C26 C27 C28 58.9(2) . . . . ?
C32 C26 C27 C28 -59.4(2) . . . . ?
C25 C26 C27 C28 -179.61(18) . . . . ?
C26 C27 C28 C34 60.2(2) . . . . ?
C26 C27 C28 C29 -59.8(3) . . . . ?
C34 C28 C29 C30 -60.8(3) . . . . ?
C27 C28 C29 C30 59.1(3) . . . . ?
C28 C29 C30 C31 -58.0(2) . . . . ?
C28 C29 C30 C36 178.3(2) . . . . ?
C28 C29 C30 C35 59.4(2) . . . . ?
C27 C26 C31 C30 -59.5(2) . . . . ?
C32 C26 C31 C30 58.4(2) . . . . ?
C25 C26 C31 C30 -178.67(18) . . . . ?
C29 C30 C31 C26 59.2(2) . . . . ?
C36 C30 C31 C26 -177.01(18) . . . . ?
C35 C30 C31 C26 -58.4(2) . . . . ?
C31 C26 C32 C33 -58.0(2) . . . . ?
C27 C26 C32 C33 59.8(2) . . . . ?
C25 C26 C32 C33 178.38(18) . . . . ?
C26 C32 C33 C34 -60.8(2) . . . . ?
C26 C32 C33 C35 59.8(2) . . . . ?
C35 C33 C34 C28 -59.4(3) . . . . ?
C32 C33 C34 C28 60.7(3) . . . . ?
C29 C28 C34 C33 60.0(3) . . . . ?
C27 C28 C34 C33 -60.3(3) . . . . ?
C34 C33 C35 C30 59.2(2) . . . . ?
C32 C33 C35 C30 -60.9(3) . . . . ?
C29 C30 C35 C33 -58.6(2) . . . . ?
C31 C30 C35 C33 59.3(2) . . . . ?
C36 C30 C35 C33 -179.82(19) . . . . ?
C29 C30 C36 S2 53.7(2) . . . . ?
C31 C30 C36 S2 -68.4(2) . . . . ?
C35 C30 C36 S2 172.98(16) . . . . ?
C8 S2 C36 C30 114.38(17) . . . . ?
